data_7701201
loop_
_publ_author_name
'Salazar-D\'iaz, J Jacobo'
'Mu\~noz-Hern\'andez, Miguel A'
'Rufino-Felipe, Ernesto'
'Flores-Alamo, Marcos'
'Ram\'irez-Sol\'is, Alejandro'
'Montiel-Palma, Virginia'

_publ_section_title
;
 Bi- and tridentate stannylphosphines and their coordination to low-valent
 platinum.
;
_journal_issue 42
_journal_name_full 'Dalton transactions (Cambridge, England : 2003)'
_journal_page_first 15896
_journal_page_last 15905
_journal_paper_doi 10.1039/c9dt03317c
_journal_volume 48
_journal_year 2019
_chemical_formula_moiety 'C37 H31 P Sn'
_chemical_formula_sum 'C37 H31 P Sn'
_chemical_formula_weight 625.28
_chemical_properties_physical Air-sensitive
_space_group_crystal_system triclinic
_space_group_IT_number 2
_space_group_name_Hall '-P 1'
_space_group_name_H-M_alt 'P -1'
_symmetry_space_group_name_Hall '-P 1'
_symmetry_space_group_name_H-M 'P -1'
_atom_sites_solution_hydrogens geom
_atom_sites_solution_primary direct
_audit_creation_date 2019-02-27
_audit_creation_method
;
Olex2 1.2
(compiled 2018.05.29 svn.r3508 for OlexSys, GUI svn.r5506)
;
_audit_update_record
;
2019-04-13 deposited with the CCDC.    2019-09-19 downloaded from the CCDC.
;
_cell_angle_alpha 103.668(3)
_cell_angle_beta 94.851(2)
_cell_angle_gamma 101.453(2)
_cell_formula_units_Z 2
_cell_length_a 11.4027(17)
_cell_length_b 11.6827(18)
_cell_length_c 12.1997(19)
_cell_measurement_reflns_used 0
_cell_measurement_temperature 100(2)
_cell_measurement_theta_max 0.000
_cell_measurement_theta_min 0.000
_cell_volume 1532.9(4)
_computing_cell_refinement 'SAINT v6.02A (Bruker, 2001)'
_computing_data_collection 'Bruker SMART'
_computing_data_reduction 'SAINT v6.02A (Bruker, 2001)'
_computing_molecular_graphics 'Olex2 (Dolomanov et al., 2009)'
_computing_publication_material 'Olex2 (Dolomanov et al., 2009)'
_computing_structure_refinement 'ShelXL (Sheldrick, 2015)'
_computing_structure_solution 'ShelXS-1997 (Sheldrick, 2008)'
_diffrn_ambient_temperature 100(2)
_diffrn_measured_fraction_theta_full 0.997
_diffrn_measured_fraction_theta_max 0.977
_diffrn_measurement_device_type 'CCD area detector'
_diffrn_measurement_method 'phi and omega scans'
_diffrn_radiation_monochromator graphite
_diffrn_radiation_type MoK\a
_diffrn_radiation_wavelength 0.71073
_diffrn_reflns_av_R_equivalents 0.0368
_diffrn_reflns_av_unetI/netI 0.0313
_diffrn_reflns_Laue_measured_fraction_full 0.997
_diffrn_reflns_Laue_measured_fraction_max 0.977
_diffrn_reflns_limit_h_max 15
_diffrn_reflns_limit_h_min -15
_diffrn_reflns_limit_k_max 15
_diffrn_reflns_limit_k_min -15
_diffrn_reflns_limit_l_max 16
_diffrn_reflns_limit_l_min -16
_diffrn_reflns_number 26528
_diffrn_reflns_point_group_measured_fraction_full 0.997
_diffrn_reflns_point_group_measured_fraction_max 0.977
_diffrn_reflns_theta_full 25.242
_diffrn_reflns_theta_max 28.312
_diffrn_reflns_theta_min 2.178
_exptl_absorpt_coefficient_mu 0.909
_exptl_absorpt_correction_T_max 0.8321
_exptl_absorpt_correction_T_min 0.6208
_exptl_absorpt_correction_type multi-scan
_exptl_crystal_colour 'clear colourless'
_exptl_crystal_colour_lustre clear
_exptl_crystal_colour_primary colourless
_exptl_crystal_density_diffrn 1.355
_exptl_crystal_density_method 'not measured'
_exptl_crystal_description rectangular
_exptl_crystal_F_000 636
_exptl_crystal_recrystallization_method 'Re-crystallisation from solvent: Toluene'
_exptl_crystal_size_max 0.58
_exptl_crystal_size_mid 0.38
_exptl_crystal_size_min 0.21
_refine_diff_density_max 1.062
_refine_diff_density_min -0.730
_refine_diff_density_rms 0.065
_refine_ls_extinction_method none
_refine_ls_goodness_of_fit_ref 1.017
_refine_ls_hydrogen_treatment constr
_refine_ls_matrix_type full
_refine_ls_number_parameters 352
_refine_ls_number_reflns 7475
_refine_ls_number_restraints 0
_refine_ls_restrained_S_all 1.017
_refine_ls_R_factor_all 0.0465
_refine_ls_R_factor_gt 0.0439
_refine_ls_shift/su_max 0.001
_refine_ls_shift/su_mean 0.000
_refine_ls_structure_factor_coef Fsqd
_refine_ls_weighting_details 'w=1/[\s^2^(Fo^2^)+(0.0438P)^2^+1.4942P] where P=(Fo^2^+2Fc^2^)/3'
_refine_ls_weighting_scheme calc
_refine_ls_wR_factor_gt 0.0998
_refine_ls_wR_factor_ref 0.1016
_reflns_Friedel_coverage 0.000
_reflns_number_gt 7131
_reflns_number_total 7475
_reflns_threshold_expression 'I > 2\s(I)'
_cod_data_source_file c9dt03317c2.cif
_cod_data_source_block 1
_cod_depositor_comments 'Adding full bibliography for 7701201--7701206.cif.'
_cod_database_code 7701201
_shelx_shelxl_version_number 2014/7
_shelx_space_group_comment
;
The symmetry employed for this shelxl refinement is uniquely defined
by the following loop, which should always be used as a source of
symmetry information in preference to the above space-group names.
They are only intended as comments.
;
_shelx_estimated_absorpt_t_max 0.832
_shelx_estimated_absorpt_t_min 0.621
_olex2_refinement_description
;
1. Fixed Uiso
 At 1.2 times of:
  All C(H) groups, All C(H,H) groups
2.a Secondary CH2 refined with riding coordinates:
 C19(H19A,H19B)
2.b Aromatic/amide H refined with riding coordinates:
 C2(H2), C3(H3), C4(H4), C5(H5), C6(H6), C8(H8), C9(H9), C10(H10), C11(H11),
 C12(H12), C15(H15), C16(H16), C17(H17), C18(H18), C21(H21), C22(H22), C23(H23),
  C24(H24), C25(H25), C27(H27), C28(H28), C29(H29), C30(H30), C31(H31),
 C33(H33), C34(H34), C35(H35), C36(H36), C37(H37)
;
_olex2_submission_special_instructions 'No special instructions were received'

loop_
_space_group_symop_operation_xyz
'x, y, z'
'-x, -y, -z'

loop_
_atom_site_label
_atom_site_type_symbol
_atom_site_fract_x
_atom_site_fract_y
_atom_site_fract_z
_atom_site_U_iso_or_equiv
_atom_site_adp_type
_atom_site_occupancy
_atom_site_site_symmetry_order
_atom_site_calc_flag
_atom_site_refinement_flags_posn
P1 P 0.22043(7) 0.24838(7) 0.81704(8) 0.05271(19) Uani 1 1 d .
Sn1 Sn 0.52172(2) 0.15418(2) 0.74491(2) 0.04521(8) Uani 1 1 d .
C1 C 0.1393(3) 0.3061(3) 0.9332(3) 0.0592(8) Uani 1 1 d .
C2 C 0.0185(4) 0.3094(3) 0.9205(4) 0.0684(9) Uani 1 1 d .
H2 H -0.0283 0.2788 0.8473 0.082 Uiso 1 1 calc R
C3 C -0.0354(5) 0.3571(4) 1.0138(5) 0.0877(14) Uani 1 1 d .
H3 H -0.1185 0.3592 1.0044 0.105 Uiso 1 1 calc R
C4 C 0.0318(7) 0.4006(4) 1.1182(5) 0.1004(18) Uani 1 1 d .
H4 H -0.0048 0.4332 1.1820 0.121 Uiso 1 1 calc R
C5 C 0.1517(7) 0.3980(5) 1.1331(4) 0.1040(17) Uani 1 1 d .
H5 H 0.1975 0.4280 1.2068 0.125 Uiso 1 1 calc R
C6 C 0.2056(5) 0.3519(4) 1.0409(4) 0.0843(12) Uani 1 1 d .
H6 H 0.2890 0.3514 1.0511 0.101 Uiso 1 1 calc R
C7 C 0.1188(3) 0.2418(3) 0.6900(3) 0.0565(7) Uani 1 1 d .
C8 C 0.0257(4) 0.1438(4) 0.6350(4) 0.0785(12) Uani 1 1 d .
H8 H 0.0088 0.0754 0.6653 0.094 Uiso 1 1 calc R
C9 C -0.0426(5) 0.1452(5) 0.5366(5) 0.1011(18) Uani 1 1 d .
H9 H -0.1059 0.0774 0.4994 0.121 Uiso 1 1 calc R
C10 C -0.0203(5) 0.2423(7) 0.4924(4) 0.1027(18) Uani 1 1 d .
H10 H -0.0664 0.2414 0.4235 0.123 Uiso 1 1 calc R
C11 C 0.0685(5) 0.3416(6) 0.5472(5) 0.1063(18) Uani 1 1 d .
H11 H 0.0817 0.4110 0.5181 0.128 Uiso 1 1 calc R
C12 C 0.1391(4) 0.3408(4) 0.6450(4) 0.0812(12) Uani 1 1 d .
H12 H 0.2022 0.4091 0.6816 0.097 Uiso 1 1 calc R
C13 C 0.2012(3) 0.0892(3) 0.8167(3) 0.0498(7) Uani 1 1 d .
C14 C 0.2641(3) 0.0181(3) 0.7451(3) 0.0505(7) Uani 1 1 d .
C15 C 0.2598(3) -0.0989(3) 0.7525(3) 0.0609(8) Uani 1 1 d .
H15 H 0.3023 -0.1476 0.7044 0.073 Uiso 1 1 calc R
C16 C 0.1953(4) -0.1466(3) 0.8278(4) 0.0709(10) Uani 1 1 d .
H16 H 0.1948 -0.2268 0.8322 0.085 Uiso 1 1 calc R
C17 C 0.1315(3) -0.0786(3) 0.8968(4) 0.0693(10) Uani 1 1 d .
H17 H 0.0850 -0.1122 0.9473 0.083 Uiso 1 1 calc R
C18 C 0.1357(3) 0.0387(3) 0.8920(3) 0.0621(8) Uani 1 1 d .
H18 H 0.0930 0.0862 0.9410 0.074 Uiso 1 1 calc R
C19 C 0.3387(3) 0.0663(3) 0.6644(3) 0.0555(7) Uani 1 1 d .
H19A H 0.3010 0.1250 0.6360 0.067 Uiso 1 1 calc R
H19B H 0.3409 -0.0009 0.5983 0.067 Uiso 1 1 calc R
C20 C 0.5364(3) 0.2280(3) 0.9238(3) 0.0476(6) Uani 1 1 d .
C21 C 0.4868(3) 0.1615(3) 0.9952(3) 0.0593(8) Uani 1 1 d .
H21 H 0.4425 0.0805 0.9640 0.071 Uiso 1 1 calc R
C22 C 0.5009(4) 0.2114(4) 1.1114(3) 0.0728(10) Uani 1 1 d .
H22 H 0.4659 0.1651 1.1596 0.087 Uiso 1 1 calc R
C23 C 0.5654(4) 0.3277(4) 1.1569(3) 0.0795(12) Uani 1 1 d .
H23 H 0.5767 0.3614 1.2370 0.095 Uiso 1 1 calc R
C24 C 0.6130(5) 0.3946(4) 1.0885(4) 0.0909(14) Uani 1 1 d .
H24 H 0.6562 0.4759 1.1204 0.109 Uiso 1 1 calc R
C25 C 0.5994(4) 0.3460(3) 0.9728(3) 0.0705(10) Uani 1 1 d .
H25 H 0.6338 0.3940 0.9257 0.085 Uiso 1 1 calc R
C26 C 0.5908(3) 0.2942(3) 0.6669(3) 0.0494(6) Uani 1 1 d .
C27 C 0.5396(4) 0.3935(4) 0.6764(4) 0.0690(10) Uani 1 1 d .
H27 H 0.4755 0.4008 0.7207 0.083 Uiso 1 1 calc R
C28 C 0.5803(5) 0.4818(4) 0.6226(4) 0.0852(13) Uani 1 1 d .
H28 H 0.5444 0.5496 0.6308 0.102 Uiso 1 1 calc R
C29 C 0.6704(5) 0.4735(4) 0.5582(4) 0.0841(13) Uani 1 1 d .
H29 H 0.6972 0.5345 0.5207 0.101 Uiso 1 1 calc R
C30 C 0.7224(4) 0.3775(4) 0.5476(4) 0.0872(14) Uani 1 1 d .
H30 H 0.7858 0.3712 0.5024 0.105 Uiso 1 1 calc R
C31 C 0.6837(4) 0.2884(3) 0.6021(4) 0.0696(10) Uani 1 1 d .
H31 H 0.7218 0.2221 0.5947 0.083 Uiso 1 1 calc R
C32 C 0.6259(3) 0.0198(3) 0.7159(3) 0.0504(7) Uani 1 1 d .
C33 C 0.7252(4) 0.0277(4) 0.7927(4) 0.0772(11) Uani 1 1 d .
H33 H 0.7480 0.0947 0.8578 0.093 Uiso 1 1 calc R
C34 C 0.7924(4) -0.0603(5) 0.7768(5) 0.0955(15) Uani 1 1 d .
H34 H 0.8604 -0.0533 0.8307 0.115 Uiso 1 1 calc R
C35 C 0.7608(5) -0.1563(5) 0.6841(5) 0.0921(15) Uani 1 1 d .
H35 H 0.8076 -0.2159 0.6721 0.111 Uiso 1 1 calc R
C36 C 0.6612(6) -0.1674(4) 0.6079(4) 0.0908(15) Uani 1 1 d .
H36 H 0.6384 -0.2357 0.5438 0.109 Uiso 1 1 calc R
C37 C 0.5943(4) -0.0811(3) 0.6229(3) 0.0706(10) Uani 1 1 d .
H37 H 0.5254 -0.0903 0.5693 0.085 Uiso 1 1 calc R

loop_
_atom_site_aniso_label
_atom_site_aniso_U_11
_atom_site_aniso_U_22
_atom_site_aniso_U_33
_atom_site_aniso_U_23
_atom_site_aniso_U_13
_atom_site_aniso_U_12
P1 0.0444(4) 0.0487(4) 0.0623(5) 0.0169(4) 0.0043(3) 0.0026(3)
Sn1 0.04337(11) 0.04469(11) 0.04539(12) 0.00865(8) 0.01021(8) 0.00685(8)
C1 0.068(2) 0.0418(15) 0.067(2) 0.0152(14) 0.0115(16) 0.0081(14)
C2 0.076(2) 0.0569(19) 0.079(2) 0.0221(18) 0.021(2) 0.0191(17)
C3 0.105(3) 0.067(2) 0.110(4) 0.035(3) 0.050(3) 0.035(2)
C4 0.160(6) 0.060(2) 0.088(4) 0.018(2) 0.058(4) 0.024(3)
C5 0.143(5) 0.085(3) 0.069(3) 0.007(2) 0.017(3) 0.005(3)
C6 0.092(3) 0.076(3) 0.072(3) 0.011(2) 0.002(2) 0.004(2)
C7 0.0476(16) 0.0633(19) 0.0595(19) 0.0144(15) 0.0076(14) 0.0161(14)
C8 0.067(2) 0.064(2) 0.092(3) 0.003(2) -0.012(2) 0.0174(18)
C9 0.081(3) 0.097(4) 0.101(4) -0.021(3) -0.027(3) 0.037(3)
C10 0.087(3) 0.157(6) 0.073(3) 0.020(3) -0.001(3) 0.064(4)
C11 0.084(3) 0.154(5) 0.111(4) 0.080(4) 0.016(3) 0.040(4)
C12 0.061(2) 0.098(3) 0.090(3) 0.047(3) 0.002(2) 0.007(2)
C13 0.0383(14) 0.0484(15) 0.0614(18) 0.0156(13) 0.0057(12) 0.0054(11)
C14 0.0381(14) 0.0559(17) 0.0524(17) 0.0112(13) 0.0010(12) 0.0040(12)
C15 0.0519(18) 0.0567(18) 0.072(2) 0.0111(16) 0.0099(16) 0.0134(14)
C16 0.065(2) 0.0531(19) 0.099(3) 0.0263(19) 0.014(2) 0.0124(16)
C17 0.062(2) 0.063(2) 0.093(3) 0.035(2) 0.028(2) 0.0133(17)
C18 0.0537(18) 0.0608(19) 0.078(2) 0.0235(17) 0.0246(17) 0.0147(15)
C19 0.0470(16) 0.0653(19) 0.0496(17) 0.0107(14) 0.0053(13) 0.0076(14)
C20 0.0456(15) 0.0476(15) 0.0490(16) 0.0092(12) 0.0090(12) 0.0123(12)
C21 0.0581(19) 0.0593(19) 0.0586(19) 0.0169(15) 0.0063(15) 0.0079(15)
C22 0.076(2) 0.095(3) 0.059(2) 0.031(2) 0.0224(19) 0.027(2)
C23 0.101(3) 0.086(3) 0.049(2) -0.0014(19) 0.012(2) 0.035(2)
C24 0.133(4) 0.056(2) 0.065(3) -0.0049(18) 0.010(3) 0.003(2)
C25 0.090(3) 0.0525(18) 0.059(2) 0.0078(16) 0.0142(19) 0.0007(18)
C26 0.0474(15) 0.0530(16) 0.0465(16) 0.0108(13) 0.0099(12) 0.0094(12)
C27 0.071(2) 0.075(2) 0.080(3) 0.034(2) 0.0345(19) 0.0339(19)
C28 0.102(3) 0.079(3) 0.103(3) 0.048(3) 0.043(3) 0.045(2)
C29 0.105(3) 0.074(3) 0.094(3) 0.046(2) 0.045(3) 0.028(2)
C30 0.093(3) 0.086(3) 0.103(3) 0.040(3) 0.059(3) 0.030(2)
C31 0.072(2) 0.061(2) 0.089(3) 0.0253(19) 0.039(2) 0.0254(17)
C32 0.0495(16) 0.0486(15) 0.0539(17) 0.0145(13) 0.0167(13) 0.0073(12)
C33 0.059(2) 0.066(2) 0.095(3) 0.001(2) -0.002(2) 0.0149(17)
C34 0.069(3) 0.099(3) 0.122(4) 0.023(3) 0.002(3) 0.037(2)
C35 0.115(4) 0.089(3) 0.101(4) 0.034(3) 0.048(3) 0.062(3)
C36 0.149(5) 0.074(3) 0.060(2) 0.010(2) 0.027(3) 0.055(3)
C37 0.103(3) 0.065(2) 0.0475(18) 0.0103(15) 0.0112(18) 0.033(2)

loop_
_atom_type_symbol
_atom_type_description
_atom_type_scat_dispersion_real
_atom_type_scat_dispersion_imag
_atom_type_scat_source
C C 0.0033 0.0016 'International Tables Vol C Tables 4.2.6.8 and 6.1.1.4'
H H 0.0000 0.0000 'International Tables Vol C Tables 4.2.6.8 and 6.1.1.4'
P P 0.1023 0.0942 'International Tables Vol C Tables 4.2.6.8 and 6.1.1.4'
Sn Sn -0.6537 1.4246 'International Tables Vol C Tables 4.2.6.8 and 6.1.1.4'

loop_
_geom_angle_atom_site_label_1
_geom_angle_atom_site_label_2
_geom_angle_atom_site_label_3
_geom_angle
C1 P1 C7 102.83(16)
C1 P1 C13 102.46(15)
C13 P1 C7 102.73(15)
C20 Sn1 C19 113.77(12)
C20 Sn1 C26 109.35(12)
C20 Sn1 C32 108.12(12)
C26 Sn1 C19 108.98(13)
C26 Sn1 C32 109.68(11)
C32 Sn1 C19 106.87(13)
C2 C1 P1 124.7(3)
C2 C1 C6 118.5(4)
C6 C1 P1 116.8(3)
C1 C2 H2 119.6
C1 C2 C3 120.7(4)
C3 C2 H2 119.6
C2 C3 H3 120.3
C4 C3 C2 119.4(5)
C4 C3 H3 120.3
C3 C4 H4 119.5
C3 C4 C5 121.0(5)
C5 C4 H4 119.5
C4 C5 H5 120.1
C4 C5 C6 119.8(5)
C6 C5 H5 120.1
C1 C6 H6 119.7
C5 C6 C1 120.6(5)
C5 C6 H6 119.7
C8 C7 P1 124.6(3)
C12 C7 P1 117.1(3)
C12 C7 C8 118.3(4)
C7 C8 H8 119.8
C9 C8 C7 120.3(5)
C9 C8 H8 119.8
C8 C9 H9 119.6
C10 C9 C8 120.7(5)
C10 C9 H9 119.6
C9 C10 H10 120.0
C9 C10 C11 120.0(5)
C11 C10 H10 120.0
C10 C11 H11 120.0
C10 C11 C12 120.0(5)
C12 C11 H11 120.0
C7 C12 C11 120.7(5)
C7 C12 H12 119.7
C11 C12 H12 119.7
C14 C13 P1 118.4(2)
C18 C13 P1 122.7(3)
C18 C13 C14 118.7(3)
C13 C14 C19 122.0(3)
C15 C14 C13 118.8(3)
C15 C14 C19 119.2(3)
C14 C15 H15 119.2
C16 C15 C14 121.5(3)
C16 C15 H15 119.2
C15 C16 H16 119.9
C17 C16 C15 120.2(3)
C17 C16 H16 119.9
C16 C17 H17 120.3
C16 C17 C18 119.4(3)
C18 C17 H17 120.3
C13 C18 H18 119.3
C17 C18 C13 121.4(3)
C17 C18 H18 119.3
Sn1 C19 H19A 109.3
Sn1 C19 H19B 109.3
C14 C19 Sn1 111.6(2)
C14 C19 H19A 109.3
C14 C19 H19B 109.3
H19A C19 H19B 108.0
C21 C20 Sn1 122.3(2)
C21 C20 C25 117.7(3)
C25 C20 Sn1 120.0(2)
C20 C21 H21 119.6
C22 C21 C20 120.7(3)
C22 C21 H21 119.6
C21 C22 H22 120.0
C23 C22 C21 119.9(4)
C23 C22 H22 120.0
C22 C23 H23 119.9
C24 C23 C22 120.2(4)
C24 C23 H23 119.9
C23 C24 H24 119.8
C23 C24 C25 120.4(4)
C25 C24 H24 119.8
C20 C25 H25 119.5
C24 C25 C20 121.1(4)
C24 C25 H25 119.5
C27 C26 Sn1 120.4(2)
C31 C26 Sn1 122.3(2)
C31 C26 C27 117.2(3)
C26 C27 H27 119.6
C28 C27 C26 120.8(3)
C28 C27 H27 119.6
C27 C28 H28 119.5
C29 C28 C27 120.9(4)
C29 C28 H28 119.5
C28 C29 H29 120.3
C28 C29 C30 119.5(4)
C30 C29 H29 120.3
C29 C30 H30 119.7
C29 C30 C31 120.5(4)
C31 C30 H30 119.7
C26 C31 C30 121.0(4)
C26 C31 H31 119.5
C30 C31 H31 119.5
C33 C32 Sn1 120.5(3)
C33 C32 C37 117.4(3)
C37 C32 Sn1 122.0(3)
C32 C33 H33 119.3
C32 C33 C34 121.4(4)
C34 C33 H33 119.3
C33 C34 H34 120.1
C35 C34 C33 119.8(5)
C35 C34 H34 120.1
C34 C35 H35 120.0
C34 C35 C36 119.9(4)
C36 C35 H35 120.0
C35 C36 H36 119.7
C37 C36 C35 120.7(4)
C37 C36 H36 119.7
C32 C37 H37 119.6
C36 C37 C32 120.8(4)
C36 C37 H37 119.6

loop_
_geom_bond_atom_site_label_1
_geom_bond_atom_site_label_2
_geom_bond_distance
P1 C1 1.827(4)
P1 C7 1.832(3)
P1 C13 1.827(3)
Sn1 C19 2.168(3)
Sn1 C20 2.127(3)
Sn1 C26 2.134(3)
Sn1 C32 2.133(3)
C1 C2 1.382(5)
C1 C6 1.387(6)
C2 H2 0.9500
C2 C3 1.392(6)
C3 H3 0.9500
C3 C4 1.358(8)
C4 H4 0.9500
C4 C5 1.371(8)
C5 H5 0.9500
C5 C6 1.377(7)
C6 H6 0.9500
C7 C8 1.386(5)
C7 C12 1.381(5)
C8 H8 0.9500
C8 C9 1.380(7)
C9 H9 0.9500
C9 C10 1.356(8)
C10 H10 0.9500
C10 C11 1.367(8)
C11 H11 0.9500
C11 C12 1.385(7)
C12 H12 0.9500
C13 C14 1.403(4)
C13 C18 1.396(4)
C14 C15 1.383(5)
C14 C19 1.490(4)
C15 H15 0.9500
C15 C16 1.374(5)
C16 H16 0.9500
C16 C17 1.373(6)
C17 H17 0.9500
C17 C18 1.377(5)
C18 H18 0.9500
C19 H19A 0.9900
C19 H19B 0.9900
C20 C21 1.383(4)
C20 C25 1.385(5)
C21 H21 0.9500
C21 C22 1.382(5)
C22 H22 0.9500
C22 C23 1.369(6)
C23 H23 0.9500
C23 C24 1.349(6)
C24 H24 0.9500
C24 C25 1.374(6)
C25 H25 0.9500
C26 C27 1.385(5)
C26 C31 1.377(5)
C27 H27 0.9500
C27 C28 1.376(5)
C28 H28 0.9500
C28 C29 1.350(6)
C29 H29 0.9500
C29 C30 1.354(6)
C30 H30 0.9500
C30 C31 1.384(5)
C31 H31 0.9500
C32 C33 1.381(5)
C32 C37 1.391(5)
C33 H33 0.9500
C33 C34 1.387(6)
C34 H34 0.9500
C34 C35 1.356(7)
C35 H35 0.9500
C35 C36 1.370(7)
C36 H36 0.9500
C36 C37 1.370(6)
C37 H37 0.9500

loop_
_geom_torsion_atom_site_label_1
_geom_torsion_atom_site_label_2
_geom_torsion_atom_site_label_3
_geom_torsion_atom_site_label_4
_geom_torsion
P1 C1 C2 C3 -178.9(3)
P1 C1 C6 C5 179.5(4)
P1 C7 C8 C9 -177.0(4)
P1 C7 C12 C11 178.1(4)
P1 C13 C14 C15 173.6(2)
P1 C13 C14 C19 -4.2(4)
P1 C13 C18 C17 -174.1(3)
Sn1 C20 C21 C22 178.3(3)
Sn1 C20 C25 C24 -178.2(4)
Sn1 C26 C27 C28 -177.3(4)
Sn1 C26 C31 C30 176.5(4)
Sn1 C32 C33 C34 178.4(4)
Sn1 C32 C37 C36 -178.5(3)
C1 P1 C7 C8 -87.8(4)
C1 P1 C7 C12 93.8(3)
C1 P1 C13 C14 -173.1(3)
C1 P1 C13 C18 0.9(3)
C1 C2 C3 C4 -0.1(6)
C2 C1 C6 C5 0.8(6)
C2 C3 C4 C5 -0.1(7)
C3 C4 C5 C6 0.7(8)
C4 C5 C6 C1 -1.0(8)
C6 C1 C2 C3 -0.3(5)
C7 P1 C1 C2 15.4(3)
C7 P1 C1 C6 -163.3(3)
C7 P1 C13 C14 80.5(3)
C7 P1 C13 C18 -105.6(3)
C7 C8 C9 C10 -0.4(8)
C8 C7 C12 C11 -0.3(7)
C8 C9 C10 C11 -1.7(8)
C9 C10 C11 C12 2.8(8)
C10 C11 C12 C7 -1.8(8)
C12 C7 C8 C9 1.4(6)
C13 P1 C1 C2 -91.0(3)
C13 P1 C1 C6 90.3(3)
C13 P1 C7 C8 18.3(4)
C13 P1 C7 C12 -160.0(3)
C13 C14 C15 C16 0.2(5)
C13 C14 C19 Sn1 87.3(3)
C14 C13 C18 C17 -0.2(5)
C14 C15 C16 C17 1.1(6)
C15 C14 C19 Sn1 -90.5(3)
C15 C16 C17 C18 -1.9(6)
C16 C17 C18 C13 1.4(6)
C18 C13 C14 C15 -0.6(5)
C18 C13 C14 C19 -178.4(3)
C19 C14 C15 C16 178.0(3)
C20 C21 C22 C23 -0.5(6)
C21 C20 C25 C24 0.6(6)
C21 C22 C23 C24 1.5(7)
C22 C23 C24 C25 -1.4(8)
C23 C24 C25 C20 0.3(8)
C25 C20 C21 C22 -0.5(5)
C26 C27 C28 C29 0.6(8)
C27 C26 C31 C30 -1.0(6)
C27 C28 C29 C30 -0.7(8)
C28 C29 C30 C31 0.0(8)
C29 C30 C31 C26 0.9(8)
C31 C26 C27 C28 0.2(6)
C32 C33 C34 C35 0.1(8)
C33 C32 C37 C36 -1.4(6)
C33 C34 C35 C36 -1.4(8)
C34 C35 C36 C37 1.3(8)
C35 C36 C37 C32 0.1(7)
C37 C32 C33 C34 1.3(6)
